data_4301861
loop_
_publ_author_name
'Trevor W. Hayton'
'Guang Wu'

_publ_contact_author_email hayton@chem.ucsb.edu
_publ_contact_author_name 'Trevor W. Hayton'
_publ_section_title
;
Exploring the Effects of Reduction or Lewis Acid Coordination on the U=O
Bond of the Uranyl Moiety
;
_journal_name_full 'Inorganic Chemistry'
_journal_page_first 3065
_journal_page_last 3072
_journal_paper_doi 10.1021/ic802360y
_journal_volume 48
_journal_year 2009
_chemical_formula_sum 'C82 H78 B F15 N2 O4 U'
_chemical_formula_weight 1689.30
_chemical_name_systematic
;
 ?
;
_space_group_IT_number 2
_symmetry_cell_setting triclinic
_symmetry_space_group_name_Hall '-P 1'
_symmetry_space_group_name_H-M 'P -1'
_atom_sites_solution_hydrogens geom
_atom_sites_solution_primary direct
_atom_sites_solution_secondary difmap
_audit_creation_method SHELXL-97
_cell_angle_alpha 86.873(2)
_cell_angle_beta 85.589(2)
_cell_angle_gamma 86.192(2)
_cell_formula_units_Z 2
_cell_length_a 12.3274(13)
_cell_length_b 13.8548(15)
_cell_length_c 22.295(2)
_cell_measurement_temperature 150(2)
_cell_volume 3783.5(7)
_computing_structure_refinement 'SHELXL-97 (Sheldrick, 1997)'
_diffrn_ambient_temperature 150(2)
_diffrn_measured_fraction_theta_full 0.959
_diffrn_measured_fraction_theta_max 0.959
_diffrn_measurement_device_type 'CCD area detector'
_diffrn_measurement_method 'omega scan'
_diffrn_radiation_monochromator graphite
_diffrn_radiation_source 'fine-focus sealed tube'
_diffrn_radiation_type MoK\a
_diffrn_radiation_wavelength 0.71073
_diffrn_reflns_av_R_equivalents 0.1216
_diffrn_reflns_av_sigmaI/netI 0.1271
_diffrn_reflns_limit_h_max 15
_diffrn_reflns_limit_h_min -14
_diffrn_reflns_limit_k_max 17
_diffrn_reflns_limit_k_min -17
_diffrn_reflns_limit_l_max 28
_diffrn_reflns_limit_l_min -28
_diffrn_reflns_number 33066
_diffrn_reflns_theta_full 26.73
_diffrn_reflns_theta_max 26.73
_diffrn_reflns_theta_min 0.92
_exptl_absorpt_coefficient_mu 2.233
_exptl_absorpt_correction_T_max 0.340
_exptl_absorpt_correction_T_min 0.177
_exptl_absorpt_correction_type empirical
_exptl_absorpt_process_details Psi-scan
_exptl_crystal_colour brown
_exptl_crystal_density_diffrn 1.483
_exptl_crystal_density_method 'not measured'
_exptl_crystal_description cube
_exptl_crystal_F_000 1696
_exptl_crystal_size_max 0.25
_exptl_crystal_size_mid 0.20
_exptl_crystal_size_min 0.15
_refine_diff_density_max 4.014
_refine_diff_density_min -2.109
_refine_diff_density_rms 0.232
_refine_ls_extinction_method none
_refine_ls_goodness_of_fit_ref 1.016
_refine_ls_hydrogen_treatment constr
_refine_ls_matrix_type full
_refine_ls_number_parameters 972
_refine_ls_number_reflns 15422
_refine_ls_number_restraints 31
_refine_ls_restrained_S_all 1.018
_refine_ls_R_factor_all 0.0892
_refine_ls_R_factor_gt 0.0614
_refine_ls_shift/su_max 0.001
_refine_ls_shift/su_mean 0.000
_refine_ls_structure_factor_coef Fsqd
_refine_ls_weighting_details 'calc w=1/[\s^2^(Fo^2^)+(0.0806P)^2^+0.0000P] where P=(Fo^2^+2Fc^2^)/3'
_refine_ls_weighting_scheme calc
_refine_ls_wR_factor_gt 0.1451
_refine_ls_wR_factor_ref 0.1658
_reflns_number_gt 11207
_reflns_number_total 15422
_reflns_threshold_expression >2sigma(I)
_cod_data_source_file ic802360y_si_002_3.cif
_cod_data_source_block compound_5
_cod_original_cell_volume 3783.6(7)
_cod_database_code 4301861

loop_
_symmetry_equiv_pos_as_xyz
'x, y, z'
'-x, -y, -z'

loop_
_atom_site_label
_atom_site_type_symbol
_atom_site_fract_x
_atom_site_fract_y
_atom_site_fract_z
_atom_site_U_iso_or_equiv
_atom_site_adp_type
_atom_site_occupancy
_atom_site_symmetry_multiplicity
_atom_site_calc_flag
_atom_site_refinement_flags
_atom_site_disorder_assembly
_atom_site_disorder_group
C98 C 0.128(3) 0.038(3) 0.2982(13) 0.26(2) Uiso 0.739(15) 1 d PD A 1
C89 C 0.1995(18) -0.0399(15) 0.3301(9) 0.120(7) Uiso 0.739(15) 1 d PD A 1
C99 C 0.179(3) -0.006(2) 0.3985(10) 0.171(11) Uiso 0.739(15) 1 d PD A 1
C97 C 0.256(3) 0.034(3) 0.4947(17) 0.226(16) Uiso 0.739(15) 1 d PD A 1
C90 C 0.157(4) 0.058(3) 0.4541(18) 0.33(3) Uiso 0.739(15) 1 d PD A 1
C200 C 0.117(3) 0.061(3) 0.2272(16) 0.057(10) Uiso 0.261(15) 1 d P A 2
C201 C 0.119(5) 0.093(4) 0.371(3) 0.12(2) Uiso 0.261(15) 1 d P A 2
C204 C 0.268(4) 0.019(3) 0.4228(19) 0.072(12) Uiso 0.261(15) 1 d P A 2
C205 C 0.361(3) 0.031(3) 0.5207(16) 0.061(11) Uiso 0.261(15) 1 d P A 2
C43A C 0.736(4) 1.020(2) 0.1276(13) 0.117(16) Uani 0.435(17) 1 d PU B 1
H43A H 0.7903 1.0143 0.1563 0.175 Uiso 0.435(17) 1 calc PR B 1
H43B H 0.6778 0.9794 0.1409 0.175 Uiso 0.435(17) 1 calc PR B 1
H43C H 0.7072 1.0864 0.1242 0.175 Uiso 0.435(17) 1 calc PR B 1
C41A C 0.685(2) 1.005(2) 0.0210(11) 0.122(16) Uani 0.435(17) 1 d PDU B 1
H41A H 0.6536 1.0696 0.0250 0.183 Uiso 0.435(17) 1 calc PR B 1
H41B H 0.6319 0.9594 0.0341 0.183 Uiso 0.435(17) 1 calc PR B 1
H41C H 0.7091 0.9957 -0.0204 0.183 Uiso 0.435(17) 1 calc PR B 1
C42A C 0.870(3) 1.0363(16) 0.0263(11) 0.065(7) Uani 0.435(17) 1 d PU B 1
H42A H 0.8659 1.0223 -0.0151 0.097 Uiso 0.435(17) 1 calc PR B 1
H42B H 0.9410 1.0147 0.0388 0.097 Uiso 0.435(17) 1 calc PR B 1
H42C H 0.8586 1.1048 0.0307 0.097 Uiso 0.435(17) 1 calc PR B 1
C43B C 0.702(2) 1.0166(12) 0.1017(8) 0.061(7) Uani 0.565(17) 1 d PU B 2
H43D H 0.7002 1.0856 0.1048 0.091 Uiso 0.565(17) 1 calc PR B 2
H43E H 0.7110 0.9853 0.1407 0.091 Uiso 0.565(17) 1 calc PR B 2
H43F H 0.6358 0.9990 0.0868 0.091 Uiso 0.565(17) 1 calc PR B 2
C42B C 0.8864(13) 1.0296(10) 0.0970(7) 0.057(5) Uani 0.565(17) 1 d PDU B 2
H42D H 0.9544 1.0204 0.0734 0.085 Uiso 0.565(17) 1 calc PR B 2
H42E H 0.8913 0.9958 0.1355 0.085 Uiso 0.565(17) 1 calc PR B 2
H42F H 0.8705 1.0975 0.1026 0.085 Uiso 0.565(17) 1 calc PR B 2
C41B C 0.8045(17) 1.0400(11) 0.0025(8) 0.050(5) Uani 0.565(17) 1 d PU B 2
H41D H 0.7964 1.1085 0.0075 0.075 Uiso 0.565(17) 1 calc PR B 2
H41E H 0.7506 1.0219 -0.0229 0.075 Uiso 0.565(17) 1 calc PR B 2
H41F H 0.8759 1.0232 -0.0156 0.075 Uiso 0.565(17) 1 calc PR B 2
C68 C 0.4338(6) 1.0254(5) 0.1915(3) 0.0364(17) Uani 1 1 d . . .
U1 U 0.68611(2) 0.573801(17) 0.190939(10) 0.02587(10) Uani 1 1 d . . .
O3 O 0.7813(4) 0.5433(3) 0.26965(18) 0.0267(10) Uani 1 1 d . . .
O4 O 0.5938(4) 0.6051(3) 0.11108(19) 0.0294(10) Uani 1 1 d . . .
O1 O 0.7662(4) 0.4839(3) 0.15056(19) 0.0270(10) Uani 1 1 d . . .
O2 O 0.6071(3) 0.6709(3) 0.23561(17) 0.0219(9) Uani 1 1 d . . .
N2 N 0.8435(4) 0.6698(4) 0.1761(2) 0.0236(11) Uani 1 1 d . . .
F5 F 0.6304(3) 0.6233(3) 0.38083(17) 0.0373(10) Uani 1 1 d . . .
N1 N 0.5330(4) 0.4747(4) 0.1982(2) 0.0225(11) Uani 1 1 d . . .
F1 F 0.7507(3) 0.8944(3) 0.26230(18) 0.0373(10) Uani 1 1 d . . .
F6 F 0.5392(4) 0.9410(3) 0.33083(17) 0.0413(11) Uani 1 1 d . . .
F4 F 0.7910(4) 0.6370(3) 0.45255(18) 0.0506(12) Uani 1 1 d . . .
F10 F 0.5222(4) 0.7875(3) 0.14740(17) 0.0455(11) Uani 1 1 d . . .
C15 C 0.4397(5) 0.4798(4) 0.1740(3) 0.0212(13) Uani 1 1 d . . .
F9 F 0.4277(4) 0.9474(3) 0.10084(19) 0.0501(12) Uani 1 1 d . . .
F12 F 0.3093(4) 0.7693(3) 0.46521(17) 0.0458(11) Uani 1 1 d . . .
F8 F 0.3854(4) 1.1067(3) 0.1667(2) 0.0523(12) Uani 1 1 d . . .
C28 C 0.5303(7) 0.7670(5) -0.0454(3) 0.0390(18) Uani 1 1 d . . .
H28 H 0.5724 0.8184 -0.0586 0.047 Uiso 1 1 calc R . .
C22 C 0.4234(6) 0.5382(4) 0.1201(3) 0.0254(14) Uani 1 1 d . . .
H22 H 0.3555 0.5387 0.1046 0.030 Uiso 1 1 calc R . .
C24 C 0.4812(6) 0.6429(4) 0.0304(3) 0.0252(14) Uani 1 1 d . . .
C23 C 0.4993(6) 0.5931(4) 0.0897(3) 0.0240(14) Uani 1 1 d . . .
C44 C 0.9302(6) 0.6725(4) 0.2062(3) 0.0256(14) Uani 1 1 d . . .
F3 F 0.9347(4) 0.7762(4) 0.4295(2) 0.0602(14) Uani 1 1 d . . .
F7 F 0.4468(4) 1.1020(3) 0.2816(2) 0.0556(13) Uani 1 1 d . . .
F14 F 0.1937(4) 0.6474(3) 0.2904(2) 0.0537(12) Uani 1 1 d . . .
C2 C 0.6386(6) 0.3457(4) 0.2482(3) 0.0279(15) Uani 1 1 d . . .
H2 H 0.6808 0.3388 0.2121 0.033 Uiso 1 1 calc R . .
C16 C 0.3460(5) 0.4259(4) 0.1999(3) 0.0224(13) Uani 1 1 d . . .
F2 F 0.9131(4) 0.9049(4) 0.3323(2) 0.0603(14) Uani 1 1 d . . .
C1 C 0.5539(5) 0.4156(4) 0.2514(3) 0.0238(14) Uani 1 1 d . . .
C60 C 0.7556(6) 0.8278(5) 0.3092(3) 0.0305(15) Uani 1 1 d . . .
F13 F 0.1512(4) 0.6956(4) 0.4066(2) 0.0564(13) Uani 1 1 d . . .
C30 C 0.8378(5) 0.7232(4) 0.1195(3) 0.0259(14) Uani 1 1 d . . .
C59 C 0.6778(5) 0.7603(4) 0.3192(3) 0.0260(14) Uani 1 1 d . . .
C54 C 0.9977(6) 0.4997(5) 0.3717(3) 0.0370(17) Uani 1 1 d . . .
H54 H 1.0532 0.5340 0.3519 0.044 Uiso 1 1 calc R . .
C45 C 1.0268(6) 0.7236(6) 0.1801(3) 0.0394(18) Uani 1 1 d . . .
C71 C 0.4598(6) 0.7285(4) 0.3200(3) 0.0274(15) Uani 1 1 d . . .
C29 C 0.5438(6) 0.7201(5) 0.0106(3) 0.0350(16) Uani 1 1 d . . .
H29 H 0.5949 0.7405 0.0350 0.042 Uiso 1 1 calc R . .
C27 C 0.4535(7) 0.7365(5) -0.0811(3) 0.0394(19) Uani 1 1 d . . .
H27 H 0.4433 0.7680 -0.1183 0.047 Uiso 1 1 calc R . .
C58 C 0.8157(6) 0.4499(5) 0.3781(3) 0.0315(15) Uani 1 1 d . . .
H58 H 0.7474 0.4505 0.3630 0.038 Uiso 1 1 calc R . .
C4 C 0.5979(6) 0.2987(5) 0.3506(3) 0.0323(16) Uani 1 1 d . . .
H4 H 0.6120 0.2591 0.3845 0.039 Uiso 1 1 calc R . .
C53 C 0.8967(6) 0.5026(4) 0.3482(3) 0.0249(14) Uani 1 1 d . . .
C51 C 0.9435(6) 0.6229(5) 0.2627(3) 0.0283(15) Uani 1 1 d . . .
H51 H 1.0053 0.6345 0.2820 0.034 Uiso 1 1 calc R . .
C52 C 0.8730(5) 0.5585(4) 0.2922(3) 0.0218(13) Uani 1 1 d . . .
C65 C 0.5360(5) 0.8546(5) 0.2423(3) 0.0265(14) Uani 1 1 d . . .
C64 C 0.6964(6) 0.6947(5) 0.3680(3) 0.0295(15) Uani 1 1 d . . .
C6 C 0.4936(5) 0.4306(5) 0.3059(3) 0.0256(14) Uani 1 1 d . . .
H6 H 0.4411 0.4818 0.3089 0.031 Uiso 1 1 calc R . .
C33 C 0.8356(6) 0.8272(5) 0.0105(3) 0.0327(16) Uani 1 1 d . . .
H33 H 0.8365 0.8624 -0.0263 0.039 Uiso 1 1 calc R . .
C31 C 0.8135(6) 0.8233(5) 0.1183(3) 0.0318(16) Uani 1 1 d . . .
H31 H 0.7981 0.8543 0.1542 0.038 Uiso 1 1 calc R . .
C21 C 0.2431(6) 0.4750(5) 0.2069(3) 0.0299(15) Uani 1 1 d . . .
H21 H 0.2334 0.5391 0.1926 0.036 Uiso 1 1 calc R . .
C72 C 0.4318(6) 0.7537(5) 0.3788(3) 0.0310(16) Uani 1 1 d . . .
C19 C 0.1674(6) 0.3334(5) 0.2548(3) 0.0374(17) Uani 1 1 d . . .
H19 H 0.1082 0.3029 0.2738 0.045 Uiso 1 1 calc R . .
C17 C 0.3551(6) 0.3282(5) 0.2194(3) 0.0317(16) Uani 1 1 d . . .
H17 H 0.4219 0.2933 0.2140 0.038 Uiso 1 1 calc R . .
C76 C 0.3734(6) 0.6937(5) 0.2926(3) 0.0306(16) Uani 1 1 d . . .
C35 C 0.8580(6) 0.6764(5) 0.0662(3) 0.0301(15) Uani 1 1 d . . .
H35 H 0.8723 0.6096 0.0674 0.036 Uiso 1 1 calc R . .
C66 C 0.5053(6) 0.8625(5) 0.1832(3) 0.0339(16) Uani 1 1 d . . .
C3 C 0.6623(6) 0.2850(5) 0.2985(3) 0.0305(15) Uani 1 1 d . . .
C32 C 0.8122(6) 0.8768(5) 0.0638(3) 0.0330(16) Uani 1 1 d . B .
C74 C 0.2504(6) 0.7071(5) 0.3785(4) 0.0409(19) Uani 1 1 d . . .
C5 C 0.5116(6) 0.3698(5) 0.3551(3) 0.0297(15) Uani 1 1 d . . .
C11 C 0.7585(7) 0.2079(5) 0.2926(3) 0.0398(18) Uani 1 1 d . . .
C26 C 0.3932(7) 0.6607(5) -0.0622(3) 0.0395(18) Uani 1 1 d . . .
H26 H 0.3421 0.6407 -0.0867 0.047 Uiso 1 1 calc R . .
F11 F 0.5062(3) 0.7899(3) 0.41198(16) 0.0354(9) Uani 1 1 d . . .
F15 F 0.3868(3) 0.6724(3) 0.23356(17) 0.0386(10) Uani 1 1 d . . .
C56 C 0.9378(7) 0.3945(6) 0.4541(3) 0.045(2) Uani 1 1 d . . .
H56 H 0.9514 0.3584 0.4894 0.054 Uiso 1 1 calc R . .
C18 C 0.2675(6) 0.2835(5) 0.2461(3) 0.0340(16) Uani 1 1 d . . .
H18 H 0.2752 0.2184 0.2586 0.041 Uiso 1 1 calc R . .
C73 C 0.3309(6) 0.7441(5) 0.4079(3) 0.0354(17) Uani 1 1 d . . .
B1 B 0.5734(7) 0.7539(5) 0.2808(3) 0.0264(16) Uani 1 1 d . . .
C34 C 0.8573(6) 0.7281(5) 0.0108(3) 0.0342(16) Uani 1 1 d . . .
C20 C 0.1565(6) 0.4287(5) 0.2350(3) 0.0386(18) Uani 1 1 d . . .
H20 H 0.0891 0.4627 0.2407 0.046 Uiso 1 1 calc R . .
C25 C 0.4066(6) 0.6129(5) -0.0070(3) 0.0336(17) Uani 1 1 d . . .
H25 H 0.3654 0.5604 0.0050 0.040 Uiso 1 1 calc R . .
C7 C 0.4380(7) 0.3758(5) 0.4138(3) 0.0404(19) Uani 1 1 d . . .
C69 C 0.4658(7) 1.0237(5) 0.2483(3) 0.0387(18) Uani 1 1 d . . .
C63 C 0.7800(7) 0.7002(5) 0.4049(3) 0.0379(19) Uani 1 1 d . . .
C67 C 0.4543(6) 0.9454(5) 0.1582(3) 0.0371(17) Uani 1 1 d . . .
C61 C 0.8404(6) 0.8357(5) 0.3450(4) 0.0409(19) Uani 1 1 d . . .
C62 C 0.8542(6) 0.7706(6) 0.3937(3) 0.0413(19) Uani 1 1 d . . .
C75 C 0.2731(6) 0.6825(5) 0.3202(3) 0.0370(17) Uani 1 1 d . . .
C70 C 0.5138(6) 0.9404(5) 0.2728(3) 0.0316(16) Uani 1 1 d . . .
C57 C 0.8369(7) 0.3961(5) 0.4310(3) 0.045(2) Uani 1 1 d . . .
H57 H 0.7824 0.3607 0.4511 0.054 Uiso 1 1 calc R . .
C36 C 0.8894(8) 0.6742(6) -0.0471(3) 0.048(2) Uani 1 1 d . . .
C10 C 0.3605(7) 0.4664(6) 0.4134(3) 0.046(2) Uani 1 1 d . . .
H10A H 0.3117 0.4649 0.4491 0.069 Uiso 1 1 calc R . .
H10B H 0.3193 0.4684 0.3785 0.069 Uiso 1 1 calc R . .
H10C H 0.4018 0.5229 0.4124 0.069 Uiso 1 1 calc R . .
C55 C 1.0165(7) 0.4458(6) 0.4247(3) 0.050(2) Uani 1 1 d . . .
H55 H 1.0844 0.4452 0.4403 0.060 Uiso 1 1 calc R . .
C50 C 1.0875(7) 0.6842(7) 0.1301(4) 0.056(2) Uani 1 1 d . . .
H50 H 1.0663 0.6285 0.1139 0.068 Uiso 1 1 calc R . .
C12 C 0.7327(9) 0.1385(6) 0.2450(5) 0.067(3) Uani 1 1 d . . .
H12A H 0.7295 0.1732 0.2067 0.100 Uiso 1 1 calc R . .
H12B H 0.6637 0.1119 0.2563 0.100 Uiso 1 1 calc R . .
H12C H 0.7887 0.0871 0.2423 0.100 Uiso 1 1 calc R . .
C39 C 0.8173(9) 0.5884(6) -0.0499(4) 0.063(3) Uani 1 1 d . . .
H39A H 0.8171 0.5508 -0.0125 0.094 Uiso 1 1 calc R . .
H39B H 0.8455 0.5486 -0.0822 0.094 Uiso 1 1 calc R . .
H39C H 0.7442 0.6124 -0.0568 0.094 Uiso 1 1 calc R . .
C38 C 1.0096(8) 0.6357(7) -0.0458(4) 0.064(3) Uani 1 1 d . . .
H38A H 1.0176 0.5921 -0.0112 0.096 Uiso 1 1 calc R . .
H38B H 1.0548 0.6890 -0.0435 0.096 Uiso 1 1 calc R . .
H38C H 1.0312 0.6022 -0.0817 0.096 Uiso 1 1 calc R . .
C40 C 0.7897(8) 0.9877(6) 0.0624(4) 0.055(2) Uani 1 1 d D . .
C14 C 0.8638(7) 0.2554(6) 0.2737(5) 0.060(3) Uani 1 1 d . . .
H14A H 0.8835 0.2925 0.3059 0.090 Uiso 1 1 calc R . .
H14B H 0.8539 0.2975 0.2386 0.090 Uiso 1 1 calc R . .
H14C H 0.9206 0.2065 0.2646 0.090 Uiso 1 1 calc R . .
C9 C 0.5085(8) 0.3789(8) 0.4668(3) 0.066(3) Uani 1 1 d . . .
H9A H 0.5545 0.3204 0.4695 0.099 Uiso 1 1 calc R . .
H9B H 0.4625 0.3847 0.5034 0.099 Uiso 1 1 calc R . .
H9C H 0.5528 0.4335 0.4610 0.099 Uiso 1 1 calc R . .
C37 C 0.8760(11) 0.7423(7) -0.1040(3) 0.077(3) Uani 1 1 d . . .
H37A H 0.8915 0.7059 -0.1394 0.115 Uiso 1 1 calc R . .
H37B H 0.9256 0.7930 -0.1044 0.115 Uiso 1 1 calc R . .
H37C H 0.8025 0.7702 -0.1033 0.115 Uiso 1 1 calc R . .
C13 C 0.7712(9) 0.1474(7) 0.3511(5) 0.079(3) Uani 1 1 d . . .
H13A H 0.8320 0.1009 0.3458 0.119 Uiso 1 1 calc R . .
H13B H 0.7060 0.1142 0.3617 0.119 Uiso 1 1 calc R . .
H13C H 0.7836 0.1890 0.3826 0.119 Uiso 1 1 calc R . .
C8 C 0.3689(10) 0.2869(7) 0.4193(4) 0.078(4) Uani 1 1 d . . .
H8A H 0.4157 0.2292 0.4240 0.118 Uiso 1 1 calc R . .
H8B H 0.3306 0.2842 0.3836 0.118 Uiso 1 1 calc R . .
H8C H 0.3174 0.2918 0.4538 0.118 Uiso 1 1 calc R . .
C49 C 1.1787(8) 0.7286(10) 0.1052(5) 0.085(4) Uani 1 1 d . . .
H49 H 1.2177 0.7048 0.0712 0.102 Uiso 1 1 calc R . .
C46 C 1.0584(11) 0.8040(9) 0.2058(5) 0.086(4) Uani 1 1 d . . .
H46 H 1.0181 0.8288 0.2391 0.103 Uiso 1 1 calc R . .
C48 C 1.2113(11) 0.8093(14) 0.1317(7) 0.121(6) Uani 1 1 d . . .
H48 H 1.2742 0.8377 0.1158 0.145 Uiso 1 1 calc R . .
C47 C 1.1528(14) 0.8488(13) 0.1812(6) 0.141(8) Uani 1 1 d . . .
H47 H 1.1753 0.9035 0.1978 0.170 Uiso 1 1 calc R . .

loop_
_atom_site_aniso_label
_atom_site_aniso_U_11
_atom_site_aniso_U_22
_atom_site_aniso_U_33
_atom_site_aniso_U_23
_atom_site_aniso_U_13
_atom_site_aniso_U_12
C43A 0.25(4) 0.058(17) 0.046(17) -0.029(15) -0.05(2) 0.04(2)
C41A 0.21(4) 0.10(2) 0.057(15) -0.032(14) -0.09(2) 0.11(2)
C42A 0.09(2) 0.034(11) 0.064(16) 0.008(10) 0.001(14) -0.005(13)
C43B 0.116(18) 0.022(8) 0.033(10) 0.013(7) 0.031(11) 0.025(9)
C42B 0.073(12) 0.025(7) 0.069(11) -0.006(7) 0.013(9) -0.006(7)
C41B 0.064(14) 0.032(8) 0.048(10) 0.021(7) 0.009(9) 0.005(8)
C68 0.034(4) 0.026(4) 0.047(4) 0.011(3) -0.002(3) 0.005(3)
U1 0.02663(16) 0.02668(14) 0.02464(14) -0.00331(9) -0.00482(10) 0.00090(10)
O3 0.028(3) 0.028(2) 0.025(2) -0.0011(18) -0.007(2) -0.002(2)
O4 0.033(3) 0.031(2) 0.024(2) 0.0011(18) -0.008(2) -0.004(2)
O1 0.027(3) 0.027(2) 0.027(2) -0.0039(18) 0.0008(19) -0.0010(19)
O2 0.019(2) 0.024(2) 0.023(2) -0.0002(17) -0.0061(18) -0.0004(18)
N2 0.027(3) 0.022(3) 0.023(3) 0.000(2) -0.005(2) -0.001(2)
F5 0.042(3) 0.034(2) 0.034(2) 0.0065(16) -0.0028(19) 0.0025(19)
N1 0.025(3) 0.024(3) 0.019(2) -0.002(2) -0.004(2) 0.001(2)
F1 0.037(3) 0.033(2) 0.042(2) 0.0009(17) -0.0027(19) -0.0039(18)
F6 0.055(3) 0.033(2) 0.036(2) -0.0086(17) -0.013(2) 0.011(2)
F4 0.059(3) 0.061(3) 0.029(2) -0.003(2) -0.012(2) 0.022(2)
F10 0.070(3) 0.035(2) 0.032(2) -0.0053(17) -0.013(2) 0.005(2)
C15 0.026(4) 0.020(3) 0.018(3) -0.003(2) -0.002(3) 0.000(3)
F9 0.066(3) 0.049(3) 0.036(2) 0.0125(19) -0.020(2) -0.002(2)
F12 0.048(3) 0.057(3) 0.029(2) -0.0037(19) 0.010(2) 0.010(2)
F8 0.060(3) 0.034(2) 0.059(3) 0.017(2) -0.007(2) 0.012(2)
C28 0.051(5) 0.040(4) 0.025(3) 0.014(3) -0.003(3) -0.007(4)
C22 0.026(4) 0.027(3) 0.023(3) -0.001(3) -0.009(3) 0.003(3)
C24 0.028(4) 0.026(3) 0.020(3) -0.001(2) 0.000(3) 0.005(3)
C23 0.031(4) 0.019(3) 0.022(3) -0.002(2) -0.003(3) 0.004(3)
C44 0.025(4) 0.023(3) 0.028(3) 0.000(3) 0.004(3) -0.002(3)
F3 0.048(3) 0.072(3) 0.066(3) -0.024(3) -0.033(3) 0.009(3)
F7 0.074(4) 0.028(2) 0.063(3) -0.009(2) -0.009(3) 0.018(2)
F14 0.030(3) 0.065(3) 0.068(3) -0.020(2) -0.002(2) -0.010(2)
C2 0.031(4) 0.025(3) 0.027(3) -0.006(3) 0.003(3) -0.004(3)
C16 0.024(4) 0.027(3) 0.016(3) -0.002(2) 0.002(3) -0.006(3)
F2 0.040(3) 0.054(3) 0.092(4) -0.016(3) -0.018(3) -0.011(2)
C1 0.028(4) 0.020(3) 0.024(3) 0.001(2) -0.008(3) -0.006(3)
C60 0.028(4) 0.034(4) 0.030(4) -0.004(3) -0.002(3) 0.003(3)
F13 0.037(3) 0.069(3) 0.061(3) -0.003(2) 0.012(2) -0.003(2)
C30 0.026(4) 0.027(3) 0.024(3) 0.004(3) -0.004(3) -0.003(3)
C59 0.028(4) 0.025(3) 0.026(3) -0.007(3) -0.005(3) 0.004(3)
C54 0.033(4) 0.048(4) 0.029(4) 0.008(3) -0.005(3) -0.001(3)
C45 0.036(5) 0.046(4) 0.037(4) 0.016(3) -0.013(3) -0.008(4)
C71 0.028(4) 0.022(3) 0.031(3) -0.001(3) -0.003(3) 0.005(3)
C29 0.038(4) 0.039(4) 0.030(4) 0.005(3) -0.013(3) -0.007(3)
C27 0.051(5) 0.039(4) 0.026(4) 0.004(3) -0.005(3) 0.012(4)
C58 0.027(4) 0.033(4) 0.033(4) 0.003(3) -0.002(3) -0.001(3)
C4 0.035(4) 0.030(4) 0.033(4) 0.007(3) -0.009(3) -0.004(3)
C53 0.028(4) 0.027(3) 0.019(3) -0.004(2) -0.002(3) 0.004(3)
C51 0.023(4) 0.035(4) 0.027(3) 0.001(3) -0.005(3) 0.000(3)
C52 0.022(4) 0.024(3) 0.018(3) -0.005(2) 0.001(3) 0.006(3)
C65 0.021(4) 0.030(3) 0.028(3) 0.002(3) -0.001(3) -0.002(3)
C64 0.034(4) 0.034(4) 0.020(3) -0.006(3) -0.002(3) 0.004(3)
C6 0.025(4) 0.028(3) 0.024(3) -0.001(3) -0.003(3) 0.002(3)
C33 0.034(4) 0.034(4) 0.029(4) 0.004(3) -0.002(3) 0.003(3)
C31 0.041(5) 0.026(3) 0.028(3) -0.003(3) -0.003(3) 0.007(3)
C21 0.033(4) 0.029(3) 0.028(3) -0.002(3) -0.006(3) -0.001(3)
C72 0.034(4) 0.026(3) 0.032(4) 0.000(3) -0.003(3) 0.006(3)
C19 0.034(4) 0.042(4) 0.036(4) -0.002(3) 0.002(3) -0.012(3)
C17 0.036(4) 0.030(4) 0.030(3) -0.003(3) -0.010(3) 0.002(3)
C76 0.036(4) 0.024(3) 0.031(3) -0.003(3) -0.001(3) 0.006(3)
C35 0.035(4) 0.026(3) 0.030(3) -0.002(3) -0.004(3) -0.002(3)
C66 0.041(5) 0.028(4) 0.033(4) 0.000(3) -0.009(3) 0.000(3)
C3 0.025(4) 0.026(3) 0.041(4) 0.001(3) -0.005(3) -0.006(3)
C32 0.038(4) 0.030(4) 0.029(4) -0.002(3) 0.003(3) 0.000(3)
C74 0.033(5) 0.036(4) 0.050(5) 0.005(3) 0.010(4) 0.009(3)
C5 0.035(4) 0.025(3) 0.029(3) 0.000(3) -0.005(3) -0.004(3)
C11 0.043(5) 0.023(3) 0.052(5) 0.002(3) -0.004(4) 0.007(3)
C26 0.049(5) 0.045(4) 0.026(4) -0.005(3) -0.010(3) 0.003(4)
F11 0.035(2) 0.045(2) 0.027(2) -0.0087(17) -0.0039(17) 0.0023(19)
F15 0.032(2) 0.050(2) 0.035(2) -0.0139(18) -0.0051(18) -0.0010(19)
C56 0.052(6) 0.053(5) 0.028(4) 0.013(3) -0.006(4) 0.007(4)
C18 0.037(4) 0.030(4) 0.035(4) 0.000(3) -0.001(3) -0.005(3)
C73 0.039(5) 0.034(4) 0.031(4) 0.001(3) 0.002(3) 0.011(3)
B1 0.030(4) 0.023(4) 0.026(4) -0.006(3) -0.004(3) 0.004(3)
C34 0.031(4) 0.040(4) 0.031(4) -0.003(3) -0.001(3) -0.003(3)
C20 0.030(4) 0.045(4) 0.039(4) -0.005(3) 0.006(3) 0.003(3)
C25 0.043(5) 0.032(4) 0.026(3) -0.003(3) -0.005(3) 0.001(3)
C7 0.060(6) 0.033(4) 0.027(4) 0.002(3) 0.000(4) 0.002(4)
C69 0.044(5) 0.025(4) 0.047(4) -0.002(3) 0.000(4) 0.002(3)
C63 0.047(5) 0.040(4) 0.026(4) -0.008(3) -0.010(3) 0.018(4)
C67 0.039(5) 0.038(4) 0.035(4) 0.013(3) -0.010(3) -0.004(3)
C61 0.034(5) 0.032(4) 0.058(5) -0.017(4) -0.003(4) -0.001(3)
C62 0.033(5) 0.049(5) 0.044(4) -0.021(4) -0.014(4) 0.008(4)
C75 0.030(4) 0.039(4) 0.042(4) -0.006(3) -0.008(3) 0.005(3)
C70 0.031(4) 0.032(4) 0.031(4) -0.005(3) -0.004(3) 0.000(3)
C57 0.054(6) 0.039(4) 0.038(4) 0.012(3) 0.005(4) -0.002(4)
C36 0.073(6) 0.042(4) 0.028(4) -0.007(3) -0.005(4) 0.004(4)
C10 0.053(6) 0.054(5) 0.027(4) 0.001(3) 0.004(4) 0.013(4)
C55 0.045(5) 0.069(6) 0.036(4) 0.007(4) -0.013(4) 0.006(4)
C50 0.030(5) 0.073(6) 0.061(6) 0.020(4) 0.011(4) 0.003(4)
C12 0.073(7) 0.033(5) 0.095(7) -0.021(5) -0.015(6) 0.014(4)
C39 0.087(8) 0.052(5) 0.052(5) -0.016(4) -0.021(5) -0.002(5)
C38 0.070(7) 0.072(6) 0.049(5) -0.021(5) 0.018(5) 0.002(5)
C40 0.077(7) 0.032(4) 0.051(5) 0.009(4) 0.013(5) 0.011(4)
C14 0.042(5) 0.047(5) 0.089(7) -0.007(5) -0.003(5) 0.014(4)
C9 0.064(7) 0.103(8) 0.025(4) -0.001(4) 0.000(4) 0.025(6)
C37 0.138(11) 0.067(6) 0.023(4) -0.006(4) -0.003(5) 0.003(6)
C13 0.080(8) 0.067(7) 0.081(7) 0.025(5) -0.001(6) 0.043(6)
C8 0.105(9) 0.058(6) 0.065(6) -0.005(5) 0.056(6) -0.025(6)
C49 0.029(6) 0.143(12) 0.076(7) 0.056(7) 0.002(5) 0.000(6)
C46 0.105(10) 0.104(9) 0.056(6) 0.004(6) 0.001(6) -0.072(8)
C48 0.058(8) 0.214(18) 0.093(10) 0.080(11) -0.037(8) -0.065(10)
C47 0.158(15) 0.209(18) 0.075(9) 0.014(10) -0.020(10) -0.155(14)

loop_
_atom_type_symbol
_atom_type_description
_atom_type_scat_dispersion_real
_atom_type_scat_dispersion_imag
_atom_type_scat_source
C C 0.0033 0.0016 'International Tables Vol C Tables 4.2.6.8 and 6.1.1.4'
H H 0.0000 0.0000 'International Tables Vol C Tables 4.2.6.8 and 6.1.1.4'
B B 0.0013 0.0007 'International Tables Vol C Tables 4.2.6.8 and 6.1.1.4'
N N 0.0061 0.0033 'International Tables Vol C Tables 4.2.6.8 and 6.1.1.4'
O O 0.0106 0.0060 'International Tables Vol C Tables 4.2.6.8 and 6.1.1.4'
F F 0.0171 0.0103 'International Tables Vol C Tables 4.2.6.8 and 6.1.1.4'
U U -9.6767 9.6646 'International Tables Vol C Tables 4.2.6.8 and 6.1.1.4'

loop_
_geom_angle_atom_site_label_1
_geom_angle_atom_site_label_2
_geom_angle_atom_site_label_3
_geom_angle
_geom_angle_site_symmetry_1
_geom_angle_site_symmetry_3
_geom_angle_publ_flag
C98 C89 C99 100.0(14) . . ?
C90 C99 C89 162(3) . . ?
C99 C90 C97 106(3) . . ?
F8 C68 C69 120.5(6) . . ?
F8 C68 C67 119.7(7) . . ?
C69 C68 C67 119.7(6) . . ?
O1 U1 O2 177.22(18) . . ?
O1 U1 O3 90.99(18) . . ?
O2 U1 O3 86.77(16) . . ?
O1 U1 O4 88.44(18) . . ?
O2 U1 O4 93.78(17) . . ?
O3 U1 O4 178.85(16) . . ?
O1 U1 N1 90.43(18) . . ?
O2 U1 N1 91.86(17) . . ?
O3 U1 N1 109.79(17) . . ?
O4 U1 N1 71.22(17) . . ?
O1 U1 N2 86.27(18) . . ?
O2 U1 N2 91.51(17) . . ?
O3 U1 N2 72.99(17) . . ?
O4 U1 N2 105.97(17) . . ?
N1 U1 N2 175.75(15) . . ?
O1 U1 C1 88.60(19) . . ?
O2 U1 C1 92.70(17) . . ?
O3 U1 C1 82.04(17) . . ?
O4 U1 C1 98.94(17) . . ?
N1 U1 C1 27.85(17) . . ?
N2 U1 C1 154.39(18) . . ?
O1 U1 C30 85.54(18) . . ?
O2 U1 C30 93.17(17) . . ?
O3 U1 C30 98.47(17) . . ?
O4 U1 C30 80.49(17) . . ?
N1 U1 C30 151.52(17) . . ?
N2 U1 C30 25.48(17) . . ?
C1 U1 C30 174.13(15) . . ?
C52 O3 U1 143.8(4) . . ?
C23 O4 U1 142.4(4) . . ?
B1 O2 U1 163.7(4) . . ?
C44 N2 C30 119.6(5) . . ?
C44 N2 U1 132.1(4) . . ?
C30 N2 U1 107.9(4) . . ?
C15 N1 C1 122.9(5) . . ?
C15 N1 U1 134.4(4) . . ?
C1 N1 U1 100.8(4) . . ?
N1 C15 C22 120.9(6) . . ?
N1 C15 C16 122.6(5) . . ?
C22 C15 C16 116.5(6) . . ?
C27 C28 C29 119.3(7) . . ?
C23 C22 C15 125.3(6) . . ?
C25 C24 C29 118.7(6) . . ?
C25 C24 C23 122.1(6) . . ?
C29 C24 C23 119.2(6) . . ?
O4 C23 C22 122.0(6) . . ?
O4 C23 C24 115.6(6) . . ?
C22 C23 C24 122.3(6) . . ?
N2 C44 C51 124.0(6) . . ?
N2 C44 C45 120.9(6) . . ?
C51 C44 C45 115.0(6) . . ?
C1 C2 C3 121.1(6) . . ?
C17 C16 C21 117.8(6) . . ?
C17 C16 C15 123.3(6) . . ?
C21 C16 C15 118.9(6) . . ?
C2 C1 C6 120.2(6) . . ?
C2 C1 N1 118.4(5) . . ?
C6 C1 N1 121.4(6) . . ?
C2 C1 U1 94.6(4) . . ?
C6 C1 U1 120.3(4) . . ?
N1 C1 U1 51.3(3) . . ?
F1 C60 C61 114.8(6) . . ?
F1 C60 C59 120.6(6) . . ?
C61 C60 C59 124.6(7) . . ?
C35 C30 C31 120.0(6) . . ?
C35 C30 N2 120.2(6) . . ?
C31 C30 N2 119.7(5) . . ?
C35 C30 U1 99.1(4) . . ?
C31 C30 U1 122.8(4) . . ?
N2 C30 U1 46.6(3) . . ?
C60 C59 C64 113.5(6) . . ?
C60 C59 B1 125.6(6) . . ?
C64 C59 B1 120.9(6) . . ?
C53 C54 C55 120.4(7) . . ?
C46 C45 C50 121.2(8) . . ?
C46 C45 C44 120.8(7) . . ?
C50 C45 C44 117.9(7) . . ?
C72 C71 C76 112.9(6) . . ?
C72 C71 B1 125.1(6) . . ?
C76 C71 B1 121.1(6) . . ?
C28 C29 C24 120.5(7) . . ?
C26 C27 C28 120.4(7) . . ?
C53 C58 C57 119.7(7) . . ?
C3 C4 C5 123.0(6) . . ?
C54 C53 C58 118.7(6) . . ?
C54 C53 C52 122.4(6) . . ?
C58 C53 C52 118.9(6) . . ?
C52 C51 C44 126.2(6) . . ?
O3 C52 C51 120.2(6) . . ?
O3 C52 C53 116.4(6) . . ?
C51 C52 C53 123.4(6) . . ?
C66 C65 C70 113.1(6) . . ?
C66 C65 B1 126.9(5) . . ?
C70 C65 B1 119.1(6) . . ?
F5 C64 C63 116.8(6) . . ?
F5 C64 C59 119.6(6) . . ?
C63 C64 C59 123.6(7) . . ?
C5 C6 C1 120.0(6) . . ?
C34 C33 C32 122.3(6) . . ?
C32 C31 C30 120.4(6) . . ?
C20 C21 C16 120.1(6) . . ?
F11 C72 C73 115.1(6) . . ?
F11 C72 C71 120.6(6) . . ?
C73 C72 C71 124.2(7) . . ?
C20 C19 C18 119.0(7) . . ?
C18 C17 C16 120.9(7) . . ?
C75 C76 F15 116.2(6) . . ?
C75 C76 C71 124.4(6) . . ?
F15 C76 C71 119.4(6) . . ?
C30 C35 C34 120.9(6) . . ?
F10 C66 C67 115.8(6) . . ?
F10 C66 C65 120.9(6) . . ?
C67 C66 C65 123.3(6) . . ?
C4 C3 C2 117.0(6) . . ?
C4 C3 C11 123.9(6) . . ?
C2 C3 C11 119.0(6) . . ?
C31 C32 C33 118.1(6) . . ?
C31 C32 C40 120.6(6) . . ?
C33 C32 C40 121.3(6) . . ?
F13 C74 C75 120.8(8) . . ?
F13 C74 C73 120.6(7) . . ?
C75 C74 C73 118.5(7) . . ?
C6 C5 C4 118.5(6) . . ?
C6 C5 C7 121.7(6) . . ?
C4 C5 C7 119.8(6) . . ?
C14 C11 C13 109.6(8) . . ?
C14 C11 C12 110.4(7) . . ?
C13 C11 C12 107.0(8) . . ?
C14 C11 C3 110.5(6) . . ?
C13 C11 C3 111.9(6) . . ?
C12 C11 C3 107.4(7) . . ?
C27 C26 C25 120.9(7) . . ?
C55 C56 C57 119.2(7) . . ?
C17 C18 C19 120.9(7) . . ?
F12 C73 C72 121.2(7) . . ?
F12 C73 C74 119.1(7) . . ?
C72 C73 C74 119.7(6) . . ?
O2 B1 C59 104.9(5) . . ?
O2 B1 C71 109.3(5) . . ?
C59 B1 C71 115.6(5) . . ?
O2 B1 C65 109.4(5) . . ?
C59 B1 C65 115.4(6) . . ?
C71 B1 C65 102.2(5) . . ?
C33 C34 C35 118.3(6) . . ?
C33 C34 C36 122.5(6) . . ?
C35 C34 C36 119.0(6) . . ?
C19 C20 C21 121.3(7) . . ?
C26 C25 C24 120.2(7) . . ?
C9 C7 C10 108.2(6) . . ?
C9 C7 C5 109.4(7) . . ?
C10 C7 C5 111.8(6) . . ?
C9 C7 C8 111.7(8) . . ?
C10 C7 C8 108.0(8) . . ?
C5 C7 C8 107.7(6) . . ?
F7 C69 C68 120.4(7) . . ?
F7 C69 C70 119.9(7) . . ?
C68 C69 C70 119.6(6) . . ?
F4 C63 C64 120.6(7) . . ?
F4 C63 C62 118.9(7) . . ?
C64 C63 C62 120.5(7) . . ?
F9 C67 C68 120.4(6) . . ?
F9 C67 C66 119.8(6) . . ?
C68 C67 C66 119.8(7) . . ?
F2 C61 C60 120.9(7) . . ?
F2 C61 C62 119.2(7) . . ?
C60 C61 C62 119.8(7) . . ?
F3 C62 C63 120.5(8) . . ?
F3 C62 C61 121.6(8) . . ?
C63 C62 C61 117.9(7) . . ?
C76 C75 F14 120.6(6) . . ?
C76 C75 C74 120.3(7) . . ?
F14 C75 C74 119.1(7) . . ?
F6 C70 C69 117.2(6) . . ?
F6 C70 C65 118.3(6) . . ?
C69 C70 C65 124.4(6) . . ?
C56 C57 C58 120.8(8) . . ?
C39 C36 C34 109.8(7) . . ?
C39 C36 C38 109.3(7) . . ?
C34 C36 C38 108.3(7) . . ?
C39 C36 C37 108.9(8) . . ?
C34 C36 C37 111.2(6) . . ?
C38 C36 C37 109.4(8) . . ?
C56 C55 C54 121.1(8) . . ?
C49 C50 C45 119.7(11) . . ?
C43B C40 C42A 134.7(13) . . ?
C43B C40 C41B 118.8(12) . . ?
C42A C40 C41B 40.2(12) . . ?
C43B C40 C32 112.7(9) . . ?
C42A C40 C32 112.1(11) . . ?
C41B C40 C32 116.6(8) . . ?
C43B C40 C42B 98.2(13) . . ?
C42A C40 C42B 63.2(14) . . ?
C41B C40 C42B 100.8(12) . . ?
C32 C40 C42B 106.0(8) . . ?
C43B C40 C43A 26.9(19) . . ?
C42A C40 C43A 125.7(19) . . ?
C41B C40 C43A 133.0(14) . . ?
C32 C40 C43A 109.7(14) . . ?
C42B C40 C43A 73.2(17) . . ?
C43B C40 C41A 74.7(14) . . ?
C42A C40 C41A 101.3(19) . . ?
C41B C40 C41A 61.2(15) . . ?
C32 C40 C41A 102.9(11) . . ?
C42B C40 C41A 150.7(13) . . ?
C43A C40 C41A 101.4(18) . . ?
C50 C49 C48 119.1(12) . . ?
C45 C46 C47 119.3(11) . . ?
C49 C48 C47 122.0(11) . . ?
C48 C47 C46 118.7(12) . . ?

loop_
_geom_bond_atom_site_label_1
_geom_bond_atom_site_label_2
_geom_bond_distance
_geom_bond_site_symmetry_2
_geom_bond_publ_flag
C98 C89 1.525(18) . ?
C89 C99 1.615(17) . ?
C99 C90 1.566(19) . ?
C97 C90 1.57(2) . ?
C43A C40 1.63(3) . ?
C41A C40 1.638(17) . ?
C42A C40 1.41(3) . ?
C43B C40 1.386(19) . ?
C42B C40 1.624(14) . ?
C41B C40 1.487(18) . ?
C68 F8 1.350(8) . ?
C68 C69 1.355(10) . ?
C68 C67 1.367(10) . ?
U1 O1 1.777(4) . ?
U1 O2 1.890(4) . ?
U1 O3 2.192(4) . ?
U1 O4 2.194(4) . ?
U1 N1 2.397(5) . ?
U1 N2 2.417(5) . ?
U1 C1 3.016(6) . ?
U1 C30 3.164(7) . ?
O3 C52 1.305(8) . ?
O4 C23 1.317(8) . ?
O2 B1 1.584(7) . ?
N2 C44 1.308(8) . ?
N2 C30 1.431(8) . ?
F5 C64 1.328(8) . ?
N1 C15 1.304(8) . ?
N1 C1 1.434(8) . ?
F1 C60 1.358(8) . ?
F6 C70 1.356(8) . ?
F4 C63 1.349(8) . ?
F10 C66 1.340(7) . ?
C15 C22 1.432(9) . ?
C15 C16 1.480(9) . ?
F9 C67 1.342(8) . ?
F12 C73 1.346(7) . ?
C28 C27 1.384(11) . ?
C28 C29 1.392(10) . ?
C22 C23 1.361(9) . ?
C24 C25 1.388(10) . ?
C24 C29 1.393(10) . ?
C24 C23 1.483(9) . ?
C44 C51 1.418(9) . ?
C44 C45 1.490(10) . ?
F3 C62 1.329(8) . ?
F7 C69 1.345(7) . ?
F14 C75 1.355(8) . ?
C2 C1 1.376(9) . ?
C2 C3 1.402(10) . ?
C16 C17 1.399(9) . ?
C16 C21 1.402(9) . ?
F2 C61 1.359(9) . ?
C1 C6 1.393(8) . ?
C60 C61 1.377(10) . ?
C60 C59 1.381(10) . ?
F13 C74 1.345(8) . ?
C30 C35 1.382(8) . ?
C30 C31 1.399(9) . ?
C59 C64 1.402(9) . ?
C59 B1 1.610(10) . ?
C54 C53 1.384(10) . ?
C54 C55 1.390(11) . ?
C45 C46 1.373(12) . ?
C45 C50 1.408(11) . ?
C71 C72 1.388(9) . ?
C71 C76 1.393(10) . ?
C71 B1 1.640(10) . ?
C27 C26 1.356(11) . ?
C58 C53 1.384(10) . ?
C58 C57 1.393(10) . ?
C4 C3 1.371(9) . ?
C4 C5 1.402(10) . ?
C53 C52 1.473(9) . ?
C51 C52 1.391(9) . ?
C65 C66 1.394(9) . ?
C65 C70 1.402(8) . ?
C65 B1 1.656(10) . ?
C64 C63 1.375(10) . ?
C6 C5 1.368(9) . ?
C33 C34 1.381(9) . ?
C33 C32 1.407(9) . ?
C31 C32 1.388(10) . ?
C21 C20 1.374(10) . ?
C72 F11 1.358(8) . ?
C72 C73 1.369(10) . ?
C19 C20 1.370(11) . ?
C19 C18 1.380(10) . ?
C17 C18 1.362(10) . ?
C76 C75 1.353(10) . ?
C76 F15 1.360(7) . ?
C35 C34 1.395(10) . ?
C66 C67 1.383(10) . ?
C3 C11 1.545(10) . ?
C32 C40 1.543(10) . ?
C74 C75 1.366(10) . ?
C74 C73 1.371(11) . ?
C5 C7 1.537(10) . ?
C11 C14 1.515(12) . ?
C11 C13 1.524(12) . ?
C11 C12 1.534(11) . ?
C26 C25 1.381(10) . ?
C56 C55 1.348(12) . ?
C56 C57 1.380(12) . ?
C34 C36 1.539(9) . ?
C7 C9 1.524(12) . ?
C7 C10 1.526(10) . ?
C7 C8 1.538(12) . ?
C69 C70 1.367(10) . ?
C63 C62 1.380(12) . ?
C61 C62 1.387(12) . ?
C36 C39 1.537(12) . ?
C36 C38 1.543(13) . ?
C36 C37 1.552(12) . ?
C50 C49 1.382(13) . ?
C49 C48 1.39(2) . ?
C46 C47 1.415(16) . ?
C48 C47 1.39(2) . ?
